data_7132688
loop_
_publ_author_name
'Wang, Mingxu'
'Gao, Ying'
'Zhao, Xiao-Jing'
'Gao, Lu'
'He, Yonghui'

_publ_section_title
;
 Electrochemical multicomponent [2+2+1] cascade cyclization of enaminones
 and primary amines towards the synthesis of 4-acylimidazoles.
;
_journal_issue 19
_journal_name_full 'Chemical communications (Cambridge, England)'
_journal_page_first 2677
_journal_page_last 2680
_journal_paper_doi 10.1039/d3cc06196e
_journal_volume 60
_journal_year 2024
_chemical_absolute_configuration unk
_chemical_formula_moiety 'C23 H18 N2 O'
_chemical_formula_sum 'C23 H18 N2 O'
_chemical_formula_weight 338.39
_chemical_name_common md_zxj4
_space_group_crystal_system orthorhombic
_space_group_IT_number 19
_space_group_name_Hall 'P 2ac 2ab'
_space_group_name_H-M_alt 'P 21 21 21'
_atom_sites_solution_hydrogens geom
_audit_update_record
;
2023-10-28 deposited with the CCDC.	2024-02-06 downloaded from the CCDC.
;
_cell_angle_alpha 90
_cell_angle_beta 90
_cell_angle_gamma 90
_cell_formula_units_Z 4
_cell_length_a 6.2987(4)
_cell_length_b 7.8754(5)
_cell_length_c 36.641(2)
_cell_measurement_reflns_used 9989
_cell_measurement_temperature 150.(2)
_cell_measurement_theta_max 68.1802
_cell_measurement_theta_min 4.8277
_cell_volume 1817.57(19)
_computing_cell_refinement 'SAINT V8.38A (Bruker AXS Inc., 2017)'
_computing_data_collection 'Bruker Instrument Service vV6.2.15'
_computing_data_reduction 'SAINT V8.38A (Bruker AXS Inc., 2017)'
_computing_molecular_graphics 'shelXle (C.B. Huebschle, rev 882)'
_computing_structure_refinement 'SHELXL-2017/1 (Sheldrick, 2017)'
_computing_structure_solution 'SHELXT 2014/5 (Sheldrick, 2014)'
_diffrn_ambient_temperature 150.(2)
_diffrn_detector_area_resol_mean 7.3910
_diffrn_measured_fraction_theta_full 0.997
_diffrn_measured_fraction_theta_max 0.997
_diffrn_measurement_device_type 'Bruker D8 QUEST PHOTON II'
_diffrn_radiation_monochromator 'Helixos MX multilayer Optic'
_diffrn_radiation_type 'Cu K\a'
_diffrn_radiation_wavelength 1.54178
_diffrn_reflns_av_R_equivalents 0.1563
_diffrn_reflns_av_unetI/netI 0.0670
_diffrn_reflns_limit_h_max 7
_diffrn_reflns_limit_h_min -6
_diffrn_reflns_limit_k_max 9
_diffrn_reflns_limit_k_min -9
_diffrn_reflns_limit_l_max 44
_diffrn_reflns_limit_l_min -44
_diffrn_reflns_number 24679
_diffrn_reflns_theta_full 68.52
_diffrn_reflns_theta_max 68.52
_diffrn_reflns_theta_min 2.41
_diffrn_source 'Ius Diamond'
_diffrn_source_type Microfocus
_exptl_absorpt_coefficient_mu 0.601
_exptl_absorpt_correction_T_max 0.98
_exptl_absorpt_correction_T_min 0.80
_exptl_absorpt_correction_type multi-scan
_exptl_absorpt_process_details
;
SADABS-2016/2 - Bruker AXS area detector scaling and absorption correction
;
_exptl_crystal_colour 'clear light colourless'
_exptl_crystal_density_diffrn 1.237
_exptl_crystal_density_method 'not measured'
_exptl_crystal_description needle
_exptl_crystal_F_000 712
_exptl_crystal_size_max 0.460
_exptl_crystal_size_mid 0.030
_exptl_crystal_size_min 0.030
_refine_diff_density_max 0.458
_refine_diff_density_min -0.272
_refine_ls_abs_structure_details
;

Flack x determined using 1026 quotients [(I+)-(I-)]/[(I+)+(I-)]
(Parsons, Flack and Wagner, Acta Cryst. B69 (2013) 249-259).
;
_refine_ls_abs_structure_Flack 0.1(3)
_refine_ls_extinction_coef 0.0026(9)
_refine_ls_extinction_method 'SHELXL-2017/1 (Sheldrick 2017)'
_refine_ls_goodness_of_fit_ref 1.096
_refine_ls_hydrogen_treatment constr
_refine_ls_matrix_type full
_refine_ls_number_parameters 236
_refine_ls_number_reflns 3343
_refine_ls_number_restraints 0
_refine_ls_restrained_S_all 1.096
_refine_ls_R_factor_all 0.0800
_refine_ls_R_factor_gt 0.0706
_refine_ls_shift/su_max 0.000
_refine_ls_shift/su_mean 0.000
_refine_ls_structure_factor_coef Fsqd
_refine_ls_weighting_details 'w=1/[\s^2^(Fo^2^)+(0.1039P)^2^+1.9364P] where P=(Fo^2^+2Fc^2^)/3'
_refine_ls_weighting_scheme calc
_refine_ls_wR_factor_gt 0.2053
_refine_ls_wR_factor_ref 0.2108
_reflns_number_gt 2955
_reflns_number_total 3343
_reflns_threshold_expression 'I > 2\s(I)'
_cod_data_source_file d3cc06196e2.cif
_cod_data_source_block md_zxj4
_cod_depositor_comments
;
The following automatic conversions were performed:

data item '_exptl_absorpt_correction_type' value 'Multi-Scan' was
changed to 'multi-scan' in accordance with the
/home/data/users/saulius/crontab/automatic-downloads/rss-feeds/RSC/lib/dictionaries/cif_core.dic
dictionary named 'cif_core.dic' version 2.4.2 last updated on
2011-04-26.

Automatic conversion script
Id: cif_fix_values 8170 2020-07-09 18:12:32Z antanas 

 Adding full bibliography for 7132688.cif.
;
_cod_original_cell_volume 1817.6(2)
_cod_database_code 7132688

loop_
_space_group_symop_operation_xyz
'x, y, z'
'x+1/2, -y+1/2, -z'
'-x, y+1/2, -z+1/2'
'-x+1/2, -y, z+1/2'

loop_
_atom_site_type_symbol
_atom_site_label
_atom_site_fract_x
_atom_site_fract_y
_atom_site_fract_z
_atom_site_U_iso_or_equiv
_atom_site_adp_type
_atom_site_calc_flag
_atom_site_refinement_flags_adp
_atom_site_refinement_flags_occupancy
_atom_site_refinement_flags_posn
_atom_site_occupancy
_atom_site_disorder_assembly
_atom_site_disorder_group
O O1 -0.1758(6) 0.3675(6) 0.31585(11) 0.0400(10) Uani d . . . 1 . .
N N1 0.3883(6) 0.4903(5) 0.38625(12) 0.0245(9) Uani d . . . 1 . .
N N2 0.0518(7) 0.4020(5) 0.38119(12) 0.0272(9) Uani d . . . 1 . .
C C1 0.6750(9) 1.0912(7) 0.38057(15) 0.0347(12) Uani d . . . 1 . .
H H1 0.696595 1.208594 0.375892 0.042 Uiso calc U . R 1 . .
C C2 0.8431(9) 0.9887(7) 0.39158(16) 0.0347(13) Uani d . . . 1 . .
H H5 0.980636 1.036359 0.394527 0.042 Uiso calc U . R 1 . .
C C3 0.8110(9) 0.8183(7) 0.39823(15) 0.0297(11) Uani d . . . 1 . .
H H4 0.92719 0.749316 0.405566 0.036 Uiso calc U . R 1 . .
C C4 0.6084(8) 0.7451(6) 0.39428(13) 0.0248(10) Uani d . . . 1 . .
C C5 0.5888(8) 0.5556(6) 0.40050(15) 0.0273(11) Uani d . . . 1 . .
H H17 0.708319 0.496708 0.388335 0.033 Uiso calc U . R 1 . .
H H6 0.597669 0.531498 0.42698 0.033 Uiso calc U . R 1 . .
C C6 0.3521(8) 0.4579(6) 0.35003(14) 0.0266(10) Uani d . . . 1 . .
H H7 0.451391 0.470126 0.330687 0.032 Uiso calc U . R 1 . .
C C7 0.1445(8) 0.4041(6) 0.34694(14) 0.0273(11) Uani d . . . 1 . .
C C8 0.0203(8) 0.3682(7) 0.31418(14) 0.0293(11) Uani d . . . 1 . .
C C9 0.1298(9) 0.3418(7) 0.27863(15) 0.0329(12) Uani d . . . 1 . .
C C10 0.0286(13) 0.3956(9) 0.24719(17) 0.0503(17) Uani d . . . 1 . .
H H11 -0.10725 0.44751 0.248876 0.06 Uiso calc U . R 1 . .
C C11 0.1223(16) 0.3751(11) 0.21331(19) 0.067(2) Uani d . . . 1 . .
H H8 0.052547 0.41456 0.191934 0.08 Uiso calc U . R 1 . .
C C12 0.3180(17) 0.2969(11) 0.2108(2) 0.068(2) Uani d . . . 1 . .
H H2 0.382757 0.281995 0.18762 0.081 Uiso calc U . R 1 . .
C C13 0.4744(10) 1.0191(7) 0.37652(16) 0.0352(12) Uani d . . . 1 . .
H H3 0.35861 1.087641 0.368828 0.042 Uiso calc U . R 1 . .
C C14 0.4425(8) 0.8489(7) 0.38357(14) 0.0284(11) Uani d . . . 1 . .
H H18 0.304179 0.802258 0.38104 0.034 Uiso calc U . R 1 . .
C C15 0.4198(13) 0.2402(9) 0.2418(2) 0.0551(18) Uani d . . . 1 . .
H H10 0.554101 0.186075 0.239856 0.066 Uiso calc U . R 1 . .
C C16 0.3274(10) 0.2617(7) 0.27604(17) 0.0387(13) Uani d . . . 1 . .
H H9 0.397785 0.222414 0.29737 0.046 Uiso calc U . R 1 . .
C C17 0.2002(8) 0.4542(6) 0.40411(13) 0.0241(10) Uani d . . . 1 . .
C C18 0.1613(8) 0.4724(6) 0.44374(13) 0.0257(10) Uani d . . . 1 . .
C C19 0.2550(9) 0.5983(7) 0.46497(15) 0.0345(13) Uani d . . . 1 . .
H H12 0.349716 0.677275 0.454056 0.041 Uiso calc U . R 1 . .
C C20 0.2109(10) 0.6092(8) 0.50190(16) 0.0377(13) Uani d . . . 1 . .
H H13 0.276794 0.694931 0.516191 0.045 Uiso calc U . R 1 . .
C C21 0.0720(9) 0.4967(7) 0.51816(15) 0.0335(12) Uani d . . . 1 . .
H H14 0.045277 0.502913 0.543642 0.04 Uiso calc U . R 1 . .
C C22 -0.0285(9) 0.3741(8) 0.49698(15) 0.0358(12) Uani d . . . 1 . .
H H15 -0.127551 0.298412 0.507841 0.043 Uiso calc U . R 1 . .
C C23 0.0159(9) 0.3624(7) 0.46016(15) 0.0316(12) Uani d . . . 1 . .
H H16 -0.05335 0.278549 0.445815 0.038 Uiso calc U . R 1 . .

loop_
_atom_site_aniso_label
_atom_site_aniso_U_11
_atom_site_aniso_U_22
_atom_site_aniso_U_33
_atom_site_aniso_U_12
_atom_site_aniso_U_13
_atom_site_aniso_U_23
O1 0.029(2) 0.057(3) 0.034(2) -0.002(2) -0.0017(17) 0.0036(19)
N1 0.025(2) 0.0209(19) 0.027(2) -0.0021(15) 0.0031(17) -0.0005(15)
N2 0.027(2) 0.028(2) 0.027(2) -0.0014(18) 0.0021(17) 0.0004(17)
C1 0.041(3) 0.030(2) 0.033(3) -0.001(2) 0.012(3) 0.002(2)
C2 0.029(2) 0.029(3) 0.047(3) -0.005(2) 0.008(2) -0.005(2)
C3 0.026(2) 0.028(2) 0.035(3) -0.003(2) 0.001(2) -0.005(2)
C4 0.026(2) 0.025(2) 0.023(2) -0.0029(19) 0.005(2) -0.0016(18)
C5 0.027(2) 0.022(2) 0.033(3) -0.0025(19) 0.002(2) -0.0008(19)
C6 0.029(2) 0.024(2) 0.027(2) -0.001(2) 0.005(2) 0.0009(19)
C7 0.032(3) 0.023(2) 0.026(3) -0.002(2) 0.003(2) -0.0004(19)
C8 0.033(3) 0.028(2) 0.026(3) -0.001(2) 0.003(2) 0.001(2)
C9 0.042(3) 0.031(2) 0.027(3) -0.002(2) 0.004(2) -0.002(2)
C10 0.070(5) 0.053(4) 0.028(3) 0.009(4) 0.002(3) 0.004(3)
C11 0.104(7) 0.068(5) 0.029(3) 0.014(5) 0.007(4) 0.003(3)
C12 0.102(6) 0.066(5) 0.034(4) 0.006(5) 0.026(4) -0.003(3)
C13 0.039(3) 0.033(3) 0.033(3) 0.000(2) 0.003(2) 0.004(2)
C14 0.025(2) 0.031(2) 0.029(3) 0.003(2) 0.001(2) 0.000(2)
C15 0.059(4) 0.051(4) 0.054(4) -0.006(4) 0.017(3) -0.018(3)
C16 0.042(3) 0.037(3) 0.038(3) 0.001(3) 0.009(3) -0.006(2)
C17 0.028(2) 0.020(2) 0.024(2) -0.0013(19) -0.001(2) 0.0002(18)
C18 0.028(2) 0.026(2) 0.023(2) 0.002(2) 0.002(2) 0.0028(19)
C19 0.041(3) 0.030(3) 0.032(3) -0.003(2) 0.003(2) -0.002(2)
C20 0.046(3) 0.037(3) 0.031(3) -0.007(3) 0.002(3) -0.007(2)
C21 0.037(3) 0.040(3) 0.024(3) 0.002(3) 0.005(2) -0.003(2)
C22 0.035(3) 0.043(3) 0.030(3) -0.006(3) 0.003(2) 0.005(2)
C23 0.032(3) 0.033(3) 0.029(3) -0.006(2) 0.002(2) 0.002(2)

loop_
_atom_type_symbol
_atom_type_description
_atom_type_scat_dispersion_real
_atom_type_scat_dispersion_imag
_atom_type_scat_source
C C 0.0181 0.0091 'International Tables Vol C Tables 4.2.6.8 and 6.1.1.4'
H H 0.0000 0.0000 'International Tables Vol C Tables 4.2.6.8 and 6.1.1.4'
N N 0.0311 0.0180 'International Tables Vol C Tables 4.2.6.8 and 6.1.1.4'
O O 0.0492 0.0322 'International Tables Vol C Tables 4.2.6.8 and 6.1.1.4'

loop_
_geom_angle_atom_site_label_1
_geom_angle_atom_site_label_2
_geom_angle_atom_site_label_3
_geom_angle_site_symmetry_1
_geom_angle_site_symmetry_3
_geom_angle
_geom_angle_publ_flag
C6 N1 C17 . . 106.1(4) ?
C6 N1 C5 . . 123.8(4) ?
C17 N1 C5 . . 130.1(4) ?
C17 N2 C7 . . 105.9(4) ?
C2 C1 C13 . . 119.0(5) ?
C2 C1 H1 . . 120.5 ?
C13 C1 H1 . . 120.5 ?
C3 C2 C1 . . 120.3(5) ?
C3 C2 H5 . . 119.9 ?
C1 C2 H5 . . 119.9 ?
C2 C3 C4 . . 120.9(5) ?
C2 C3 H4 . . 119.6 ?
C4 C3 H4 . . 119.6 ?
C14 C4 C3 . . 118.1(5) ?
C14 C4 C5 . . 124.3(4) ?
C3 C4 C5 . . 117.5(5) ?
N1 C5 C4 . . 111.3(4) ?
N1 C5 H17 . . 109.4 ?
C4 C5 H17 . . 109.4 ?
N1 C5 H6 . . 109.4 ?
C4 C5 H6 . . 109.4 ?
H17 C5 H6 . . 108.0 ?
N1 C6 C7 . . 107.1(4) ?
N1 C6 H7 . . 126.4 ?
C7 C6 H7 . . 126.4 ?
C6 C7 N2 . . 109.2(4) ?
C6 C7 C8 . . 129.4(5) ?
N2 C7 C8 . . 121.1(5) ?
O1 C8 C7 . . 119.7(5) ?
O1 C8 C9 . . 120.4(5) ?
C7 C8 C9 . . 119.9(5) ?
C10 C9 C16 . . 119.5(6) ?
C10 C9 C8 . . 118.2(6) ?
C16 C9 C8 . . 122.3(5) ?
C9 C10 C11 . . 121.0(7) ?
C9 C10 H11 . . 119.5 ?
C11 C10 H11 . . 119.5 ?
C12 C11 C10 . . 119.5(8) ?
C12 C11 H8 . . 120.3 ?
C10 C11 H8 . . 120.3 ?
C15 C12 C11 . . 120.3(7) ?
C15 C12 H2 . . 119.8 ?
C11 C12 H2 . . 119.8 ?
C14 C13 C1 . . 120.5(5) ?
C14 C13 H3 . . 119.7 ?
C1 C13 H3 . . 119.7 ?
C13 C14 C4 . . 121.2(5) ?
C13 C14 H18 . . 119.4 ?
C4 C14 H18 . . 119.4 ?
C12 C15 C16 . . 120.6(7) ?
C12 C15 H10 . . 119.7 ?
C16 C15 H10 . . 119.7 ?
C15 C16 C9 . . 119.2(7) ?
C15 C16 H9 . . 120.4 ?
C9 C16 H9 . . 120.4 ?
N2 C17 N1 . . 111.7(4) ?
N2 C17 C18 . . 122.5(5) ?
N1 C17 C18 . . 125.9(4) ?
C19 C18 C23 . . 118.6(5) ?
C19 C18 C17 . . 123.2(5) ?
C23 C18 C17 . . 118.1(5) ?
C20 C19 C18 . . 120.4(5) ?
C20 C19 H12 . . 119.8 ?
C18 C19 H12 . . 119.8 ?
C21 C20 C19 . . 120.6(5) ?
C21 C20 H13 . . 119.7 ?
C19 C20 H13 . . 119.7 ?
C20 C21 C22 . . 119.5(5) ?
C20 C21 H14 . . 120.2 ?
C22 C21 H14 . . 120.2 ?
C23 C22 C21 . . 119.9(5) ?
C23 C22 H15 . . 120.0 ?
C21 C22 H15 . . 120.0 ?
C22 C23 C18 . . 120.8(5) ?
C22 C23 H16 . . 119.6 ?
C18 C23 H16 . . 119.6 ?

loop_
_geom_bond_atom_site_label_1
_geom_bond_atom_site_label_2
_geom_bond_site_symmetry_2
_geom_bond_distance
_geom_bond_publ_flag
O1 C8 . 1.237(7) ?
N1 C6 . 1.371(7) ?
N1 C17 . 1.383(7) ?
N1 C5 . 1.460(7) ?
N2 C17 . 1.322(7) ?
N2 C7 . 1.384(7) ?
C1 C2 . 1.391(8) ?
C1 C13 . 1.393(9) ?
C1 H1 . 0.95 ?
C2 C3 . 1.379(8) ?
C2 H5 . 0.95 ?
C3 C4 . 1.408(7) ?
C3 H4 . 0.95 ?
C4 C14 . 1.384(7) ?
C4 C5 . 1.515(7) ?
C5 H17 . 0.99 ?
C5 H6 . 0.99 ?
C6 C7 . 1.379(7) ?
C6 H7 . 0.95 ?
C7 C8 . 1.461(7) ?
C8 C9 . 1.489(7) ?
C9 C10 . 1.383(9) ?
C9 C16 . 1.399(8) ?
C10 C11 . 1.384(10) ?
C10 H11 . 0.95 ?
C11 C12 . 1.381(13) ?
C11 H8 . 0.95 ?
C12 C15 . 1.380(12) ?
C12 H2 . 0.95 ?
C13 C14 . 1.379(8) ?
C13 H3 . 0.95 ?
C14 H18 . 0.95 ?
C15 C16 . 1.392(9) ?
C15 H10 . 0.95 ?
C16 H9 . 0.95 ?
C17 C18 . 1.480(7) ?
C18 C19 . 1.392(8) ?
C18 C23 . 1.397(7) ?
C19 C20 . 1.384(8) ?
C19 H12 . 0.95 ?
C20 C21 . 1.380(8) ?
C20 H13 . 0.95 ?
C21 C22 . 1.391(8) ?
C21 H14 . 0.95 ?
C22 C23 . 1.381(8) ?
C22 H15 . 0.95 ?
C23 H16 . 0.95 ?

loop_
_geom_hbond_atom_site_label_D
_geom_hbond_atom_site_label_H
_geom_hbond_atom_site_label_A
_geom_hbond_site_symmetry_A
_geom_hbond_distance_DH
_geom_hbond_distance_HA
_geom_hbond_distance_DA
_geom_hbond_angle_DHA
_geom_hbond_publ_flag
C5 H17 N2 1_655 0.99 2.30 3.235(7) 156.5 ?
C6 H7 O1 1_655 0.95 2.54 3.304(6) 137.3 ?

loop_
_geom_torsion_atom_site_label_1
_geom_torsion_atom_site_label_2
_geom_torsion_atom_site_label_3
_geom_torsion_atom_site_label_4
_geom_torsion_site_symmetry_1
_geom_torsion_site_symmetry_2
_geom_torsion_site_symmetry_3
_geom_torsion_site_symmetry_4
_geom_torsion
_geom_torsion_publ_flag
C13 C1 C2 C3 . . . . 0.2(9) ?
C1 C2 C3 C4 . . . . -0.4(9) ?
C2 C3 C4 C14 . . . . 0.0(8) ?
C2 C3 C4 C5 . . . . 177.4(5) ?
C6 N1 C5 C4 . . . . 78.8(6) ?
C17 N1 C5 C4 . . . . -98.8(6) ?
C14 C4 C5 N1 . . . . 12.5(7) ?
C3 C4 C5 N1 . . . . -164.7(4) ?
C17 N1 C6 C7 . . . . 0.2(5) ?
C5 N1 C6 C7 . . . . -177.9(4) ?
N1 C6 C7 N2 . . . . -0.4(5) ?
N1 C6 C7 C8 . . . . 173.8(5) ?
C17 N2 C7 C6 . . . . 0.3(5) ?
C17 N2 C7 C8 . . . . -174.4(5) ?
C6 C7 C8 O1 . . . . -159.8(6) ?
N2 C7 C8 O1 . . . . 13.8(8) ?
C6 C7 C8 C9 . . . . 17.0(8) ?
N2 C7 C8 C9 . . . . -169.4(5) ?
O1 C8 C9 C10 . . . . 30.4(8) ?
C7 C8 C9 C10 . . . . -146.4(6) ?
O1 C8 C9 C16 . . . . -148.2(6) ?
C7 C8 C9 C16 . . . . 35.0(8) ?
C16 C9 C10 C11 . . . . -1.6(11) ?
C8 C9 C10 C11 . . . . 179.8(7) ?
C9 C10 C11 C12 . . . . 1.2(13) ?
C10 C11 C12 C15 . . . . -0.3(14) ?
C2 C1 C13 C14 . . . . 0.5(9) ?
C1 C13 C14 C4 . . . . -1.0(8) ?
C3 C4 C14 C13 . . . . 0.8(8) ?
C5 C4 C14 C13 . . . . -176.5(5) ?
C11 C12 C15 C16 . . . . -0.3(13) ?
C12 C15 C16 C9 . . . . -0.1(11) ?
C10 C9 C16 C15 . . . . 1.0(9) ?
C8 C9 C16 C15 . . . . 179.6(6) ?
C7 N2 C17 N1 . . . . -0.2(5) ?
C7 N2 C17 C18 . . . . 178.9(4) ?
C6 N1 C17 N2 . . . . 0.0(5) ?
C5 N1 C17 N2 . . . . 177.9(4) ?
C6 N1 C17 C18 . . . . -179.1(4) ?
C5 N1 C17 C18 . . . . -1.1(8) ?
N2 C17 C18 C19 . . . . -145.6(5) ?
N1 C17 C18 C19 . . . . 33.4(8) ?
N2 C17 C18 C23 . . . . 31.4(7) ?
N1 C17 C18 C23 . . . . -149.7(5) ?
C23 C18 C19 C20 . . . . 2.6(8) ?
C17 C18 C19 C20 . . . . 179.6(5) ?
C18 C19 C20 C21 . . . . -0.6(9) ?
C19 C20 C21 C22 . . . . -1.7(9) ?
C20 C21 C22 C23 . . . . 1.9(9) ?
C21 C22 C23 C18 . . . . 0.1(9) ?
C19 C18 C23 C22 . . . . -2.4(8) ?
C17 C18 C23 C22 . . . . -179.4(5) ?
